data_8000266
loop_
_publ_author_name
'Shafikov, Marsel Z.'
'Suleymanova, Alfiya F.'
'Schinabeck, Alexander'
'Yersin, Hartmut'

_publ_section_title
;
 Dinuclear Ag(I) Complex Designed for Highly Efficient Thermally Activated
 Delayed Fluorescence.
;
_journal_name_full 'The journal of physical chemistry letters'
_journal_page_first 702
_journal_page_last 709
_journal_paper_doi 10.1021/acs.jpclett.7b03160
_journal_year 2018
_chemical_formula_moiety 'C106 H102 Ag2 B18 P8'
_chemical_formula_sum 'C106 H102 Ag2 B18 P8'
_chemical_formula_weight 2033.95
_space_group_crystal_system monoclinic
_space_group_IT_number 14
_space_group_name_Hall '-P 2yn'
_space_group_name_H-M_alt 'P 1 21/n 1'
_symmetry_space_group_name_Hall '-P 2yn'
_symmetry_space_group_name_H-M 'P 1 21/n 1'
_atom_sites_solution_hydrogens mixed
_atom_sites_solution_primary dual
_audit_creation_date 2016-11-22
_audit_creation_method
;
Olex2 1.2-alpha
(compiled 2016.11.07 svn.r3352 for OlexSys, GUI svn.r5261)
;
_cell_angle_alpha 90
_cell_angle_beta 94.0660(10)
_cell_angle_gamma 90
_cell_formula_units_Z 2
_cell_length_a 13.33900(10)
_cell_length_b 26.3269(2)
_cell_length_c 15.16330(10)
_cell_measurement_reflns_used 51060
_cell_measurement_temperature 123.00(10)
_cell_measurement_theta_max 73.4390
_cell_measurement_theta_min 4.2320
_cell_volume 5311.56(7)
_computing_cell_refinement 'CrysAlisPro 1.171.38.42b (Rigaku OD, 2015)'
_computing_data_collection 'CrysAlisPro 1.171.38.42b (Rigaku OD, 2015)'
_computing_data_reduction 'CrysAlisPro 1.171.38.42b (Rigaku OD, 2015)'
_computing_molecular_graphics 'Olex2 (Dolomanov et al., 2009)'
_computing_publication_material 'Olex2 (Dolomanov et al., 2009)'
_computing_structure_refinement 'ShelXL (Sheldrick, 2015)'
_computing_structure_solution 'ShelXT (Sheldrick, 2015)'
_diffrn_ambient_environment N~2~
_diffrn_ambient_temperature 123.00(10)
_diffrn_detector 'CCD plate'
_diffrn_detector_area_resol_mean 5.1773
_diffrn_detector_type Atlas
_diffrn_measured_fraction_theta_full 1.000
_diffrn_measured_fraction_theta_max 0.994
_diffrn_measurement_details
;
List of Runs (angles in degrees, time in seconds):

  # Type    Start    End  Width  t~exp~   \w     \q     \k     \f   Frames
--------------------------------------------------------------------------
  1  \w   -117.00 -15.00   1.00    3.50    --  -41.08 -37.00  60.00  102
  2  \w   -115.00 -11.00   1.00    3.50    --  -41.08 -57.00-180.00  104
  3  \w      2.00  98.00   1.00    3.50    --   41.08-125.00  60.00   96
  4  \w     11.00 115.00   1.00    3.50    --   41.08  57.00 -90.00  104
  5  \w    -33.00  71.00   1.00    3.50    --   41.08 -57.00 150.00  104
  6  \w      5.00  33.00   1.00    3.50    --   42.00  88.00 -74.03   28
  7  \w      3.00  29.00   1.00    3.50    --   42.00  91.00  21.63   26
  8  \w     11.00  45.00   1.00    3.50    --   46.00  82.00-176.28   34
  9  \w     19.00  45.00   1.00    3.50    --   54.00  82.00 -15.68   26
 10  \w     19.00  46.00   1.00    3.50    --   54.00  81.00  39.93   27
 11  \w     20.00  47.00   1.00    3.50    --   54.00  79.00 101.58   27
 12  \w     19.00  46.00   1.00    3.50    --   54.00  81.00 -60.14   27
 13  \w     19.00  45.00   1.00    3.50    --   54.00  82.00-123.93   26
 14  \w     33.00 144.00   1.00    3.50    --   66.00  75.00 -77.01  111
 15  \w     32.00 145.00   1.00    3.50    --   66.00  77.00 -14.49  113
 16  \w     33.00 144.00   1.00    3.50    --   66.00  75.00 -77.01  111
 17  \w     36.00 149.00   1.00    3.50    --   70.00  77.00  67.17  113
 18  \w     36.00 149.00   1.00    3.50    --   70.00  77.00-135.01  113
 19  \w     37.00 148.00   1.00    3.50    --   70.00  76.00 108.31  111
 20  \w     37.00 148.00   1.00    3.50    --   70.00  76.00 141.11  111
 21  \w     37.00 148.00   1.00    3.50    --   70.00  76.00  15.79  111
 22  \w     40.00 153.00   1.00    3.50    --   74.00  77.00  38.34  113
 23  \w     49.00 158.00   1.00   12.50    --   82.00  73.00 -69.93  109
 24  \w     55.00 130.00   1.00   12.50    --   86.00  63.00  -7.07   75
 25  \w     45.00  71.00   1.00   12.50    --  106.98 -45.00 -60.00   26
 26  \w     73.00 154.00   1.00   12.50    --  106.98  77.00-150.00   81
 27  \w     78.00 103.00   1.00   12.50    --  106.98  61.00-120.00   25
 28  \w     78.00 136.00   1.00   12.50    --  106.98  61.00-180.00   58
 29  \w     73.00 153.00   1.00   12.50    --  106.98  77.00 -60.00   80
 30  \w    104.00 138.00   1.00   12.50    --  106.98  77.00 150.00   34
 31  \w     32.00 118.00   1.00   12.50    --  106.98-125.00  60.00   86
 32  \w     73.00  98.00   1.00   12.50    --  106.98  77.00 150.00   25
 33  \w     73.00 155.00   1.00   12.50    --  106.98  77.00   0.00   82
 34  \w     23.00  82.00   1.00   12.50    --  106.98 -94.00  60.00   59
 35  \w     42.00  68.00   1.00   12.50    --  106.98 -45.00 120.00   26
 36  \w     73.00 157.00   1.00   12.50    --  106.98  77.00-120.00   84
 37  \w     73.00 143.00   1.00   12.50    --  106.98  77.00-180.00   70
 38  \w     35.00  80.00   1.00   12.50    --  106.98 -94.00-120.00   45
 39  \w     40.00  76.00   1.00   12.50    --  106.98 -45.00-120.00   36
 40  \w     35.00  91.00   1.00   12.50    --  106.98 -94.00 -30.00   56
 41  \w     73.00 152.00   1.00   12.50    --  106.98  77.00  60.00   79
 42  \w     38.00  89.00   1.00   12.50    --  106.98 -94.00 150.00   51
 43  \w     73.00 158.00   1.00   12.50    --  106.98  77.00  30.00   85
 44  \w     73.00 158.00   1.00   12.50    --  106.98  77.00 -90.00   85
 45  \w    103.00 157.00   1.00   12.50    --  106.98  77.00 120.00   54
 46  \w     77.00 102.00   1.00   12.50    --  106.98  61.00 150.00   25
 47  \w     34.00 102.00   1.00   12.50    --  106.98 -94.00  90.00   68
 48  \w     73.00  98.00   1.00   12.50    --  106.98  77.00 120.00   25
 49  \w     73.00 157.00   1.00   12.50    --  106.98  77.00 -30.00   84
 50  \w     39.00  98.00   1.00   12.50    --  106.98 -94.00 -90.00   59
 51  \w     46.00  72.00   1.00   12.50    --  106.98 -45.00  60.00   26
 52  \w     46.00 120.00   1.00   12.50    --  106.98-125.00-120.00   74
 53  \w     73.00 152.00   1.00   12.50    --  106.98  77.00  90.00   79
;
_diffrn_measurement_device 'four-circle diffractometer'
_diffrn_measurement_device_type 'SuperNova, Single source at offset, Atlas'
_diffrn_measurement_method '\w scans'
_diffrn_orient_matrix_type 'CrysAlisPro convention (1999,Acta A55,543-557)'
_diffrn_orient_matrix_UB_11 0.0082744000
_diffrn_orient_matrix_UB_12 0.0143848000
_diffrn_orient_matrix_UB_13 0.0987259000
_diffrn_orient_matrix_UB_21 0.0248977000
_diffrn_orient_matrix_UB_22 0.0551475000
_diffrn_orient_matrix_UB_23 -0.0244321000
_diffrn_orient_matrix_UB_31 -0.1127854000
_diffrn_orient_matrix_UB_32 0.0132365000
_diffrn_orient_matrix_UB_33 -0.0055838000
_diffrn_radiation_monochromator mirror
_diffrn_radiation_probe x-ray
_diffrn_radiation_type CuK\a
_diffrn_radiation_wavelength 1.54184
_diffrn_reflns_av_R_equivalents 0.0521
_diffrn_reflns_av_unetI/netI 0.0207
_diffrn_reflns_Laue_measured_fraction_full 1.000
_diffrn_reflns_Laue_measured_fraction_max 0.994
_diffrn_reflns_limit_h_max 15
_diffrn_reflns_limit_h_min -16
_diffrn_reflns_limit_k_max 32
_diffrn_reflns_limit_k_min -32
_diffrn_reflns_limit_l_max 18
_diffrn_reflns_limit_l_min -18
_diffrn_reflns_number 117518
_diffrn_reflns_point_group_measured_fraction_full 1.000
_diffrn_reflns_point_group_measured_fraction_max 0.994
_diffrn_reflns_theta_full 67.684
_diffrn_reflns_theta_max 73.540
_diffrn_reflns_theta_min 3.370
_diffrn_source 'micro-focus sealed X-ray tube'
_diffrn_source_type 'SuperNova (Cu) X-ray Source'
_exptl_absorpt_coefficient_mu 4.435
_exptl_absorpt_correction_T_max 0.905
_exptl_absorpt_correction_T_min 0.809
_exptl_absorpt_correction_type gaussian
_exptl_absorpt_process_details
;
CrysAlisPro 1.171.38.42b (Rigaku Oxford Diffraction, 2015)
Numerical absorption correction based on gaussian integration over
            a multifaceted crystal model
Empirical absorption correction using spherical harmonics,
 implemented in SCALE3 ABSPACK scaling algorithm.
;
_exptl_crystal_colour 'clear light yellow'
_exptl_crystal_colour_lustre clear
_exptl_crystal_colour_modifier light
_exptl_crystal_colour_primary yellow
_exptl_crystal_density_diffrn 1.272
_exptl_crystal_description prism
_exptl_crystal_F_000 2084
_exptl_crystal_size_max 0.165
_exptl_crystal_size_mid 0.097
_exptl_crystal_size_min 0.057
_refine_diff_density_max 0.564
_refine_diff_density_min -0.471
_refine_diff_density_rms 0.055
_refine_ls_extinction_method none
_refine_ls_goodness_of_fit_ref 1.037
_refine_ls_hydrogen_treatment mixed
_refine_ls_matrix_type full
_refine_ls_number_parameters 693
_refine_ls_number_reflns 10650
_refine_ls_number_restraints 342
_refine_ls_restrained_S_all 1.037
_refine_ls_R_factor_all 0.0304
_refine_ls_R_factor_gt 0.0267
_refine_ls_shift/su_max 0.003
_refine_ls_shift/su_mean 0.000
_refine_ls_structure_factor_coef Fsqd
_refine_ls_weighting_details 'w=1/[\s^2^(Fo^2^)+(0.0352P)^2^+3.6519P] where P=(Fo^2^+2Fc^2^)/3'
_refine_ls_weighting_scheme calc
_refine_ls_wR_factor_gt 0.0694
_refine_ls_wR_factor_ref 0.0714
_reflns_Friedel_coverage 0.000
_reflns_number_gt 9671
_reflns_number_total 10650
_reflns_threshold_expression 'I > 2\s(I)'
_cod_data_source_file jz7b03160_si_002.cif
_cod_data_source_block p184
_cod_database_code 8000266
_chemical_oxdiff_formula 'C106 H102 B18 P8 Ag2'
_chemical_oxdiff_usercomment Suleymanova_Yersin_AS-132
_shelx_space_group_comment
;
The symmetry employed for this shelxl refinement is uniquely defined
by the following loop, which should always be used as a source of
symmetry information in preference to the above space-group names.
They are only intended as comments.
;
_reflns_odcompleteness_completeness 99.96
_reflns_odcompleteness_iscentric 1
_reflns_odcompleteness_theta 66.97
_olex2_refinement_description
;
1. Fixed Uiso
 At 1.2 times of:
  All B(H) groups, All C(H) groups
2. Uiso/Uaniso restraints and constraints
C46 \\sim C47 \\sim C48 \\sim C49 \\sim C50 \\sim C45 \\sim C15 \\sim C16 \\sim
C17 \\sim C20 \\sim C18 \\sim C19 \\sim C39 \\sim C40 \\sim C41 \\sim C42 \\sim
C43 \\sim C44 \\sim C10 \\sim C11 \\sim C12 \\sim C13 \\sim C14 \\sim C9:
within 1.7A with sigma of 0.01 and sigma for terminal atoms of 0.01
3. Others
 Sof(C39)=Sof(C40)=Sof(H40)=Sof(C41)=Sof(H41)=Sof(C42)=Sof(H42)=Sof(C43)=
 Sof(H43)=Sof(C44)=Sof(H44)=Sof(C10)=Sof(H10)=Sof(C11)=Sof(H11)=Sof(C12)=
 Sof(H12)=Sof(C13)=Sof(H13)=Sof(C14)=Sof(H14)=Sof(C9)=1-FVAR(1)
 Sof(C46)=Sof(H46)=Sof(C47)=Sof(H47)=Sof(C48)=Sof(H48)=Sof(C49)=Sof(H49)=
 Sof(C50)=Sof(H50)=Sof(C45)=Sof(C15)=Sof(C16)=Sof(H16)=Sof(C17)=Sof(H17)=
 Sof(C20)=Sof(H20)=Sof(C18)=Sof(H18)=Sof(C19)=Sof(H19)=FVAR(1)
4.a Aromatic/amide H refined with riding coordinates:
 C52(H52), C46(H46), C47(H47), C48(H48), C49(H49), C50(H50), C55(H55),
 C61(H61), C59(H59), C22(H22), C34(H34), C5(H5), C64(H64), C56(H56), C38(H38),
 C28(H28), C62(H62), C26(H26), C37(H37), C4(H4), C16(H16), C35(H35), C6(H6),
 C17(H17), C65(H65), C63(H63), C8(H8), C36(H36), C29(H29), C58(H58), C25(H25),
 C32(H32), C23(H23), C31(H31), C57(H57), C7(H7), C30(H30), C24(H24), C20(H20),
 C18(H18), C19(H19), C40(H40), C41(H41), C42(H42), C43(H43), C44(H44), C10(H10),
  C11(H11), C12(H12), C13(H13), C14(H14)
4.b Fitted hexagon refined as free rotating group:
 C46(C47,C48,C49,C50,C45), C39(C40,C41,C42,C43,C44), C10(C11,C12,C13,C14,C9)
4.c Boron cage BH refined with riding coordinates:
 B5(H5A), B4(H4A), B6(H6A), B3(H3), B7(H7A), B9(H9)
;
_shelx_shelxl_version_number 2016/6
_olex2_date_sample_data_collection 2016-11-21
_olex2_date_sample_submission 2016-11-15
_olex2_diffrn_ambient_temperature_device 'Oxford Cryosystems CryoStream 700'
_olex2_exptl_crystal_mounting_method 'The crystal was mounted on a MITIGEN holder with inert oil'
_olex2_submission_original_sample_id 'AS-132 '
_olex2_submission_special_instructions 'No special instructions were received'
_oxdiff_exptl_absorpt_empirical_details
;
Empirical correction (ABSPACK) includes:
- Absorption correction using spherical harmonics
- Frame scaling
;
_oxdiff_exptl_absorpt_empirical_full_max 1.278
_oxdiff_exptl_absorpt_empirical_full_min 0.798

loop_
_space_group_symop_operation_xyz
'x, y, z'
'-x+1/2, y+1/2, -z+1/2'
'-x, -y, -z'
'x-1/2, -y-1/2, z-1/2'

loop_
_atom_site_label
_atom_site_type_symbol
_atom_site_fract_x
_atom_site_fract_y
_atom_site_fract_z
_atom_site_U_iso_or_equiv
_atom_site_adp_type
_atom_site_occupancy
_atom_site_site_symmetry_order
_atom_site_calc_flag
_atom_site_refinement_flags_posn
_atom_site_refinement_flags_adp
_atom_site_refinement_flags_occupancy
_atom_site_disorder_assembly
_atom_site_disorder_group
Ag1 Ag 0.68345(2) 0.41357(2) 0.30284(2) 0.02006(5) Uani 1 1 d . . . . .
P3 P 0.53681(3) 0.47224(2) 0.29657(3) 0.01786(9) Uani 1 1 d . . . . .
P4 P 0.28571(3) 0.54740(2) 0.54753(3) 0.01848(9) Uani 1 1 d . . . . .
P1 P 0.79727(4) 0.41657(2) 0.17707(3) 0.01982(10) Uani 1 1 d . . . . .
P2 P 0.69521(4) 0.32140(2) 0.26853(3) 0.02055(10) Uani 1 1 d . . . . .
C51 C 0.51419(14) 0.48574(6) 0.41206(12) 0.0177(3) Uani 1 1 d . . . . .
C54 C 0.20851(14) 0.49041(7) 0.53136(12) 0.0215(4) Uani 1 1 d . . . . .
C53 C 0.40818(14) 0.52136(7) 0.52091(12) 0.0185(3) Uani 1 1 d . . . . .
C2 C 0.82486(14) 0.31288(7) 0.23600(12) 0.0215(4) Uani 1 1 d . . . . .
C52 C 0.42369(14) 0.50658(7) 0.43480(12) 0.0192(3) Uani 1 1 d . . . . .
H52 H 0.371884 0.510769 0.391048 0.023 Uiso 1 1 calc R . . . .
C33 C 0.57846(14) 0.53454(7) 0.25953(13) 0.0228(4) Uani 1 1 d . . . . .
C46 C 0.3614(3) 0.41873(9) 0.2491(2) 0.0352(11) Uani 0.674(4) 1 d . U P A 1
H46 H 0.395301 0.391575 0.276727 0.042 Uiso 0.674(4) 1 calc R . P A 1
C47 C 0.2637(3) 0.41235(9) 0.2123(2) 0.0447(12) Uani 0.674(4) 1 d G U P A 1
H47 H 0.232351 0.380918 0.215354 0.054 Uiso 0.674(4) 1 calc R . P A 1
C48 C 0.21304(17) 0.45294(12) 0.1710(2) 0.0448(10) Uani 0.674(4) 1 d G U P A 1
H48 H 0.147716 0.448665 0.146367 0.054 Uiso 0.674(4) 1 calc R . P A 1
C49 C 0.25996(17) 0.49991(11) 0.1664(2) 0.0516(11) Uani 0.674(4) 1 d G U P A 1
H49 H 0.226031 0.527069 0.138752 0.062 Uiso 0.674(4) 1 calc R . P A 1
C50 C 0.35759(17) 0.50630(9) 0.20318(19) 0.0375(9) Uani 0.674(4) 1 d G U P A 1
H50 H 0.388980 0.537727 0.200125 0.045 Uiso 0.674(4) 1 calc R . P A 1
C45 C 0.40830(18) 0.46571(11) 0.24451(18) 0.0208(9) Uani 0.674(4) 1 d G U P A 1
C55 C 0.19427(15) 0.46102(8) 0.60550(14) 0.0284(4) Uani 1 1 d . . . . .
H55 H 0.216606 0.472824 0.661279 0.034 Uiso 1 1 calc R . . . .
C1 C 0.87834(14) 0.36035(7) 0.19435(12) 0.0202(4) Uani 1 1 d . . . . .
C61 C 0.14791(16) 0.59937(8) 0.43443(14) 0.0300(4) Uani 1 1 d . . . . .
H61 H 0.099342 0.581633 0.462976 0.036 Uiso 1 1 calc R . . . .
C21 C 0.72689(17) 0.40481(8) 0.07075(13) 0.0277(4) Uani 1 1 d . . . . .
C60 C 0.24958(15) 0.58934(7) 0.45497(12) 0.0217(4) Uani 1 1 d . . . . .
C59 C 0.17294(16) 0.47251(8) 0.44832(13) 0.0287(4) Uani 1 1 d . . . . .
H59 H 0.181685 0.491852 0.398128 0.034 Uiso 1 1 calc R . . . .
C27 C 0.88097(16) 0.47001(7) 0.16035(13) 0.0257(4) Uani 1 1 d . . . . .
C22 C 0.7704(2) 0.38775(10) -0.00471(14) 0.0401(5) Uani 1 1 d . . . . .
H22 H 0.839768 0.384054 -0.004164 0.048 Uiso 1 1 calc R . . . .
C34 C 0.56411(17) 0.57875(8) 0.30710(15) 0.0313(5) Uani 1 1 d . . . . .
H34 H 0.530807 0.577251 0.358887 0.038 Uiso 1 1 calc R . . . .
C5 C 0.68612(18) 0.24057(9) 0.49720(16) 0.0380(5) Uani 1 1 d . . . . .
H5 H 0.699631 0.246841 0.557227 0.046 Uiso 1 1 calc R . . . .
C15 C 0.6107(4) 0.3010(3) 0.1781(6) 0.0271(12) Uani 0.674(4) 1 d . U P A 1
C64 C 0.2909(2) 0.65281(9) 0.34803(16) 0.0397(5) Uani 1 1 d . . . . .
H64 H 0.338932 0.670461 0.318713 0.048 Uiso 1 1 calc R . . . .
C56 C 0.14698(18) 0.41422(9) 0.59694(16) 0.0359(5) Uani 1 1 d . . . . .
H56 H 0.138616 0.394558 0.646843 0.043 Uiso 1 1 calc R . . . .
C3 C 0.67695(15) 0.26996(7) 0.34639(14) 0.0257(4) Uani 1 1 d . . . . .
C38 C 0.62986(16) 0.53742(8) 0.18324(14) 0.0288(4) Uani 1 1 d . . . . .
H38 H 0.640697 0.508074 0.151113 0.035 Uiso 1 1 calc R . . . .
C28 C 0.93791(17) 0.48853(8) 0.23367(15) 0.0318(5) Uani 1 1 d . . . . .
H28 H 0.935449 0.472326 0.287972 0.038 Uiso 1 1 calc R . . . .
C62 C 0.11912(18) 0.63582(9) 0.37140(16) 0.0385(5) Uani 1 1 d . . . . .
H62 H 0.051221 0.642511 0.358381 0.046 Uiso 1 1 calc R . . . .
C26 C 0.62324(18) 0.41067(8) 0.06710(14) 0.0315(5) Uani 1 1 d . . . . .
H26 H 0.592943 0.422070 0.116811 0.038 Uiso 1 1 calc R . . . .
C37 C 0.66533(18) 0.58381(8) 0.15440(16) 0.0347(5) Uani 1 1 d . . . . .
H37 H 0.700003 0.585405 0.103379 0.042 Uiso 1 1 calc R . . . .
C4 C 0.69662(16) 0.27914(8) 0.43588(14) 0.0290(4) Uani 1 1 d . . . . .
H4 H 0.716985 0.311319 0.455087 0.035 Uiso 1 1 calc R . . . .
C16 C 0.6386(5) 0.2829(4) 0.0975(7) 0.0338(12) Uani 0.674(4) 1 d . U P A 1
H16 H 0.706088 0.281087 0.085931 0.041 Uiso 0.674(4) 1 calc R . P A 1
C35 C 0.59883(19) 0.62500(8) 0.27828(17) 0.0384(5) Uani 1 1 d . . . . .
H35 H 0.588444 0.654396 0.310419 0.046 Uiso 1 1 calc R . . . .
C6 C 0.6557(2) 0.19311(9) 0.46858(17) 0.0439(6) Uani 1 1 d . . . . .
H6 H 0.649821 0.167129 0.509464 0.053 Uiso 1 1 calc R . . . .
C17 C 0.5636(7) 0.2676(4) 0.0336(6) 0.0485(14) Uani 0.674(4) 1 d . U P A 1
H17 H 0.581785 0.255078 -0.020336 0.058 Uiso 0.674(4) 1 calc R . P A 1
C65 C 0.32080(17) 0.61698(8) 0.41217(15) 0.0312(4) Uani 1 1 d . . . . .
H65 H 0.388868 0.611466 0.426539 0.037 Uiso 1 1 calc R . . . .
C63 C 0.1901(2) 0.66217(9) 0.32792(16) 0.0410(6) Uani 1 1 d . . . . .
H63 H 0.170088 0.686166 0.285214 0.049 Uiso 1 1 calc R . . . .
B5 B 1.00286(17) 0.36460(8) 0.23325(14) 0.0236(4) Uani 1 1 d . . . . .
H5A H 1.046639 0.399711 0.244363 0.028 Uiso 1 1 calc R . . . .
B4 B 1.02255(18) 0.31174(9) 0.30294(16) 0.0270(5) Uani 1 1 d . . . . .
H4A H 1.080079 0.311973 0.358625 0.032 Uiso 1 1 calc R . . . .
C8 C 0.64415(18) 0.22204(8) 0.31835(16) 0.0352(5) Uani 1 1 d . . . . .
H8 H 0.629216 0.215684 0.258530 0.042 Uiso 1 1 calc R . . . .
C36 C 0.64894(18) 0.62742(8) 0.20169(16) 0.0378(5) Uani 1 1 d . . . . .
H36 H 0.671660 0.658536 0.181976 0.045 Uiso 1 1 calc R . . . .
C29 C 0.99817(19) 0.53083(9) 0.22656(18) 0.0411(6) Uani 1 1 d . . . . .
H29 H 1.037182 0.542376 0.275771 0.049 Uiso 1 1 calc R . . . .
C58 C 0.12472(18) 0.42608(9) 0.44054(15) 0.0355(5) Uani 1 1 d . . . . .
H58 H 0.100469 0.414477 0.385145 0.043 Uiso 1 1 calc R . . . .
C25 C 0.5641(2) 0.39975(10) -0.00967(16) 0.0422(6) Uani 1 1 d . . . . .
H25 H 0.494793 0.404156 -0.011357 0.051 Uiso 1 1 calc R . . . .
C32 C 0.8834(2) 0.49590(9) 0.08071(16) 0.0398(5) Uani 1 1 d . . . . .
H32 H 0.845075 0.484469 0.031045 0.048 Uiso 1 1 calc R . . . .
B6 B 0.91003(17) 0.34683(8) 0.30507(14) 0.0239(4) Uani 1 1 d . . . . .
H6A H 0.891324 0.370353 0.361568 0.029 Uiso 1 1 calc R . . . .
C23 C 0.7102(2) 0.37620(12) -0.08107(16) 0.0525(7) Uani 1 1 d . . . . .
H23 H 0.739476 0.364191 -0.130874 0.063 Uiso 1 1 calc R . . . .
B2 B 0.86505(18) 0.25894(9) 0.20035(17) 0.0286(5) Uani 1 1 d . . . . .
B8 B 0.96101(18) 0.34304(9) 0.12549(15) 0.0274(5) Uani 1 1 d . . . . .
C31 C 0.9433(2) 0.53898(10) 0.07519(19) 0.0508(7) Uani 1 1 d . . . . .
H31 H 0.944005 0.556344 0.021827 0.061 Uiso 1 1 calc R . . . .
C57 C 0.11236(17) 0.39676(9) 0.51480(16) 0.0368(5) Uani 1 1 d . . . . .
H57 H 0.080730 0.365327 0.509183 0.044 Uiso 1 1 calc R . . . .
C7 C 0.6338(2) 0.18366(9) 0.38024(19) 0.0453(6) Uani 1 1 d . . . . .
H7 H 0.611985 0.151578 0.361720 0.054 Uiso 1 1 calc R . . . .
C30 C 1.0009(2) 0.55602(9) 0.1471(2) 0.0478(7) Uani 1 1 d . . . . .
H30 H 1.041666 0.584423 0.142547 0.057 Uiso 1 1 calc R . . . .
B3 B 0.90720(18) 0.27964(9) 0.30884(16) 0.0287(5) Uani 1 1 d . . . . .
H3 H 0.888794 0.259343 0.369016 0.034 Uiso 1 1 calc R . . . .
C24 C 0.6082(2) 0.38244(11) -0.08301(16) 0.0501(7) Uani 1 1 d . . . . .
H24 H 0.568627 0.374921 -0.134304 0.060 Uiso 1 1 calc R . . . .
C20 C 0.5086(5) 0.3041(2) 0.1922(4) 0.0406(12) Uani 0.674(4) 1 d . U P A 1
H20 H 0.489141 0.316396 0.245849 0.049 Uiso 0.674(4) 1 calc R . P A 1
B7 B 1.05455(18) 0.30937(9) 0.19018(16) 0.0284(5) Uani 1 1 d . . . . .
H7A H 1.133132 0.308599 0.172586 0.034 Uiso 1 1 calc R . . . .
B1 B 0.96358(19) 0.27316(9) 0.12644(17) 0.0309(5) Uani 1 1 d . . . . .
B9 B 0.99351(19) 0.25609(9) 0.23790(18) 0.0309(5) Uani 1 1 d . . . . .
H9 H 1.031464 0.219630 0.252360 0.037 Uiso 1 1 calc R . . . .
C18 C 0.4639(6) 0.2706(2) 0.0493(4) 0.0518(14) Uani 0.674(4) 1 d . U P A 1
H18 H 0.415102 0.260083 0.006311 0.062 Uiso 0.674(4) 1 calc R . P A 1
C19 C 0.4360(4) 0.2892(2) 0.1283(4) 0.0515(12) Uani 0.674(4) 1 d . U P A 1
H19 H 0.368296 0.291818 0.138708 0.062 Uiso 0.674(4) 1 calc R . P A 1
C39 C 0.4176(4) 0.4613(2) 0.2397(4) 0.0231(19) Uani 0.326(4) 1 d . U P A 2
C40 C 0.3561(6) 0.4250(3) 0.2749(3) 0.0237(16) Uani 0.326(4) 1 d G U P A 2
H40 H 0.375198 0.409960 0.329010 0.028 Uiso 0.326(4) 1 calc R . P A 2
C41 C 0.2662(5) 0.4112(2) 0.2293(4) 0.0376(18) Uani 0.326(4) 1 d G U P A 2
H41 H 0.225065 0.386959 0.252869 0.045 Uiso 0.326(4) 1 calc R . P A 2
C42 C 0.2377(4) 0.4338(2) 0.1485(4) 0.0432(18) Uani 0.326(4) 1 d G U P A 2
H42 H 0.177475 0.424550 0.117970 0.052 Uiso 0.326(4) 1 calc R . P A 2
C43 C 0.2991(4) 0.4701(2) 0.1133(4) 0.0534(19) Uani 0.326(4) 1 d G U P A 2
H43 H 0.280020 0.485143 0.059212 0.064 Uiso 0.326(4) 1 calc R . P A 2
C44 C 0.3890(4) 0.4839(2) 0.1589(4) 0.0382(16) Uani 0.326(4) 1 d G U P A 2
H44 H 0.430154 0.508145 0.135352 0.046 Uiso 0.326(4) 1 calc R . P A 2
C10 C 0.5092(9) 0.3217(4) 0.1826(7) 0.0329(19) Uani 0.326(4) 1 d . U P A 2
H10 H 0.494495 0.338345 0.234178 0.039 Uiso 0.326(4) 1 calc R . P A 2
C11 C 0.4331(7) 0.3119(3) 0.1173(7) 0.0427(19) Uani 0.326(4) 1 d G U P A 2
H11 H 0.367569 0.322005 0.125265 0.051 Uiso 0.326(4) 1 calc R . P A 2
C12 C 0.4550(10) 0.2870(4) 0.0402(7) 0.048(2) Uani 0.326(4) 1 d G U P A 2
H12 H 0.404151 0.280400 -0.003453 0.057 Uiso 0.326(4) 1 calc R . P A 2
C13 C 0.5530(12) 0.2718(7) 0.0283(10) 0.044(2) Uani 0.326(4) 1 d G U P A 2
H13 H 0.567659 0.255136 -0.023259 0.053 Uiso 0.326(4) 1 calc R . P A 2
C14 C 0.6290(9) 0.2816(9) 0.0936(14) 0.034(2) Uani 0.326(4) 1 d G U P A 2
H14 H 0.694586 0.271477 0.085652 0.041 Uiso 0.326(4) 1 calc R . P A 2
C9 C 0.6071(8) 0.3065(7) 0.1707(11) 0.029(2) Uani 0.326(4) 1 d G U P A 2
H1A H 0.985(2) 0.2484(10) 0.0730(17) 0.041(7) Uiso 1 1 d . . . . .
H1B H 0.891(3) 0.2953(13) 0.101(2) 0.073(10) Uiso 1 1 d . . . . .
H8A H 0.9784(18) 0.3675(9) 0.0701(16) 0.032(6) Uiso 1 1 d . . . . .
H2 H 0.8161(18) 0.2284(10) 0.1918(15) 0.033(6) Uiso 1 1 d . . . . .

loop_
_atom_site_aniso_label
_atom_site_aniso_U_11
_atom_site_aniso_U_22
_atom_site_aniso_U_33
_atom_site_aniso_U_23
_atom_site_aniso_U_13
_atom_site_aniso_U_12
Ag1 0.02136(8) 0.01833(7) 0.02069(7) -0.00318(5) 0.00289(5) 0.00243(5)
P3 0.0187(2) 0.0171(2) 0.0178(2) -0.00137(16) 0.00137(16) 0.00203(16)
P4 0.0151(2) 0.0211(2) 0.0192(2) -0.00446(17) 0.00071(16) 0.00264(17)
P1 0.0228(2) 0.0183(2) 0.0187(2) -0.00008(16) 0.00297(17) 0.00062(17)
P2 0.0200(2) 0.0178(2) 0.0243(2) -0.00278(17) 0.00445(18) -0.00102(17)
C51 0.0181(9) 0.0144(8) 0.0207(8) -0.0030(6) 0.0019(7) -0.0003(7)
C54 0.0157(9) 0.0245(9) 0.0245(9) -0.0043(7) 0.0018(7) 0.0008(7)
C53 0.0159(9) 0.0170(8) 0.0226(9) -0.0024(7) 0.0009(7) 0.0010(7)
C2 0.0212(10) 0.0181(9) 0.0256(9) -0.0011(7) 0.0052(7) 0.0000(7)
C52 0.0162(9) 0.0198(9) 0.0210(8) -0.0025(7) -0.0019(7) 0.0020(7)
C33 0.0192(9) 0.0210(9) 0.0279(9) 0.0011(7) -0.0016(7) 0.0002(7)
C46 0.0317(19) 0.0261(17) 0.047(2) -0.0060(17) -0.0040(19) -0.0030(15)
C47 0.031(2) 0.043(2) 0.059(3) -0.0076(19) -0.0041(19) -0.0176(19)
C48 0.0268(19) 0.067(3) 0.040(2) 0.0037(18) -0.0060(15) -0.0110(18)
C49 0.0307(19) 0.067(3) 0.054(2) 0.030(2) -0.0142(16) -0.0074(17)
C50 0.0278(17) 0.0396(19) 0.0434(19) 0.0164(15) -0.0094(14) -0.0082(14)
C45 0.0191(17) 0.0257(18) 0.0177(17) -0.0031(15) 0.0013(14) -0.0030(15)
C55 0.0231(10) 0.0347(11) 0.0273(10) -0.0017(8) 0.0018(8) -0.0035(8)
C1 0.0206(9) 0.0193(9) 0.0210(8) -0.0010(7) 0.0029(7) -0.0007(7)
C61 0.0241(11) 0.0294(10) 0.0361(11) 0.0031(9) -0.0015(8) 0.0012(8)
C21 0.0347(12) 0.0253(10) 0.0225(9) 0.0004(7) -0.0024(8) 0.0018(8)
C60 0.0224(10) 0.0206(9) 0.0221(9) -0.0048(7) 0.0009(7) 0.0032(7)
C59 0.0285(11) 0.0317(11) 0.0257(10) -0.0037(8) -0.0005(8) -0.0021(8)
C27 0.0291(11) 0.0191(9) 0.0303(10) -0.0007(7) 0.0111(8) 0.0021(8)
C22 0.0451(14) 0.0507(14) 0.0242(10) -0.0031(10) -0.0005(10) 0.0087(11)
C34 0.0330(12) 0.0226(10) 0.0392(12) -0.0026(8) 0.0097(9) -0.0008(8)
C5 0.0380(13) 0.0377(12) 0.0400(12) 0.0085(10) 0.0147(10) 0.0030(10)
C15 0.028(2) 0.024(2) 0.029(2) -0.0003(17) 0.0001(17) -0.0011(16)
C64 0.0458(14) 0.0325(12) 0.0427(13) 0.0081(10) 0.0159(11) 0.0022(10)
C56 0.0303(12) 0.0367(12) 0.0411(12) 0.0069(9) 0.0053(10) -0.0060(9)
C3 0.0230(10) 0.0196(9) 0.0357(11) 0.0014(8) 0.0111(8) -0.0003(7)
C38 0.0322(11) 0.0248(10) 0.0296(10) 0.0005(8) 0.0035(8) 0.0013(8)
C28 0.0326(12) 0.0250(10) 0.0386(11) -0.0039(9) 0.0076(9) -0.0018(9)
C62 0.0328(12) 0.0356(12) 0.0456(13) 0.0073(10) -0.0078(10) 0.0064(10)
C26 0.0360(12) 0.0296(11) 0.0282(10) -0.0001(8) -0.0035(9) 0.0020(9)
C37 0.0352(12) 0.0312(11) 0.0381(12) 0.0076(9) 0.0052(10) -0.0023(9)
C4 0.0284(11) 0.0266(10) 0.0331(10) 0.0034(8) 0.0099(8) -0.0007(8)
C16 0.040(2) 0.028(2) 0.032(2) -0.0072(19) -0.003(2) -0.003(2)
C35 0.0421(14) 0.0215(10) 0.0520(14) -0.0031(9) 0.0070(11) -0.0020(9)
C6 0.0527(16) 0.0307(12) 0.0514(15) 0.0134(10) 0.0264(12) 0.0021(11)
C17 0.062(3) 0.047(3) 0.035(2) -0.014(2) -0.006(2) -0.004(2)
C65 0.0266(11) 0.0275(10) 0.0404(12) 0.0015(9) 0.0080(9) 0.0051(8)
C63 0.0534(16) 0.0327(12) 0.0364(12) 0.0084(10) -0.0001(11) 0.0080(11)
B5 0.0202(11) 0.0240(10) 0.0268(10) -0.0018(8) 0.0026(8) 0.0004(8)
B4 0.0234(11) 0.0272(11) 0.0305(11) 0.0007(9) 0.0025(9) 0.0040(9)
C8 0.0403(13) 0.0251(10) 0.0420(12) -0.0033(9) 0.0145(10) -0.0058(9)
C36 0.0379(13) 0.0258(11) 0.0496(13) 0.0067(10) 0.0037(10) -0.0059(9)
C29 0.0351(13) 0.0275(11) 0.0615(16) -0.0088(10) 0.0084(11) -0.0039(9)
C58 0.0355(12) 0.0363(12) 0.0344(11) -0.0128(9) -0.0004(9) -0.0082(10)
C25 0.0437(14) 0.0429(13) 0.0375(12) 0.0005(10) -0.0147(11) 0.0012(11)
C32 0.0563(16) 0.0305(12) 0.0342(12) 0.0040(9) 0.0142(11) -0.0023(10)
B6 0.0248(11) 0.0243(11) 0.0225(10) -0.0010(8) 0.0009(8) 0.0027(9)
C23 0.0673(19) 0.0663(18) 0.0230(11) -0.0067(11) -0.0039(11) 0.0114(15)
B2 0.0263(12) 0.0190(10) 0.0413(13) -0.0043(9) 0.0073(10) 0.0006(9)
B8 0.0272(12) 0.0293(12) 0.0266(11) -0.0037(9) 0.0072(9) -0.0010(9)
C31 0.0710(19) 0.0315(13) 0.0537(16) 0.0091(11) 0.0318(14) -0.0027(12)
C57 0.0288(12) 0.0299(11) 0.0523(14) -0.0072(10) 0.0068(10) -0.0083(9)
C7 0.0530(16) 0.0208(11) 0.0654(17) -0.0009(10) 0.0275(13) -0.0075(10)
C30 0.0442(15) 0.0241(11) 0.0784(19) -0.0030(12) 0.0276(14) -0.0064(10)
B3 0.0264(12) 0.0237(11) 0.0366(12) 0.0055(9) 0.0056(10) 0.0063(9)
C24 0.0618(18) 0.0540(16) 0.0315(12) -0.0035(11) -0.0184(12) 0.0018(13)
C20 0.0332(19) 0.045(3) 0.043(2) -0.007(2) -0.0006(16) -0.003(2)
B7 0.0229(12) 0.0279(11) 0.0352(12) -0.0056(9) 0.0072(9) 0.0018(9)
B1 0.0263(12) 0.0285(12) 0.0388(13) -0.0116(10) 0.0086(10) 0.0021(9)
B9 0.0259(12) 0.0213(11) 0.0463(14) -0.0010(10) 0.0087(10) 0.0044(9)
C18 0.050(3) 0.057(3) 0.046(2) -0.005(2) -0.0200(19) -0.012(3)
C19 0.034(2) 0.062(3) 0.057(2) -0.006(3) -0.0099(17) -0.006(2)
C39 0.022(3) 0.024(3) 0.023(3) -0.002(3) 0.000(3) 0.007(3)
C40 0.021(3) 0.028(3) 0.022(3) -0.013(3) 0.002(2) 0.004(2)
C41 0.031(4) 0.043(4) 0.039(3) -0.010(3) 0.002(3) -0.004(3)
C42 0.023(3) 0.052(4) 0.053(4) -0.011(3) -0.012(3) -0.010(3)
C43 0.038(3) 0.066(4) 0.052(4) 0.016(3) -0.023(3) -0.010(3)
C44 0.030(3) 0.040(3) 0.042(3) 0.011(3) -0.013(3) -0.011(3)
C10 0.028(3) 0.035(4) 0.035(3) -0.011(3) -0.001(3) -0.002(4)
C11 0.030(3) 0.048(4) 0.049(4) -0.012(4) -0.007(3) 0.001(4)
C12 0.042(4) 0.051(5) 0.047(4) -0.012(4) -0.017(3) 0.003(4)
C13 0.054(4) 0.045(4) 0.034(4) -0.017(4) -0.008(4) -0.003(4)
C14 0.041(4) 0.032(4) 0.030(4) -0.007(4) 0.003(4) 0.001(4)
C9 0.031(4) 0.028(4) 0.027(4) -0.006(3) -0.005(3) -0.004(3)

loop_
_atom_type_symbol
_atom_type_description
_atom_type_scat_dispersion_real
_atom_type_scat_dispersion_imag
_atom_type_scat_source
C C 0.0181 0.0091 'International Tables Vol C Tables 4.2.6.8 and 6.1.1.4'
H H 0.0000 0.0000 'International Tables Vol C Tables 4.2.6.8 and 6.1.1.4'
Ag Ag 0.1306 4.2820 'International Tables Vol C Tables 4.2.6.8 and 6.1.1.4'
B B 0.0090 0.0039 'International Tables Vol C Tables 4.2.6.8 and 6.1.1.4'
P P 0.2955 0.4335 'International Tables Vol C Tables 4.2.6.8 and 6.1.1.4'

loop_
_exptl_crystal_face_index_h
_exptl_crystal_face_index_k
_exptl_crystal_face_index_l
_exptl_crystal_face_perp_dist
0 17 0 0.0203
1 -17 0 0.0664
-7 -3 5 0.0128
0 -10 8 0.0447
0 7 9 0.0328
-5 8 7 0.0141
0 -7 -9 0.0246
7 3 -6 0.0892
8 -2 -5 0.0956

loop_
_geom_angle_atom_site_label_1
_geom_angle_atom_site_label_2
_geom_angle_atom_site_label_3
_geom_angle
_geom_angle_site_symmetry_1
_geom_angle_site_symmetry_3
P3 Ag1 P4 81.821(15) . 3_666
P3 Ag1 P1 117.733(15) . .
P3 Ag1 P2 131.154(16) . .
P4 Ag1 P1 127.217(16) 3_666 .
P2 Ag1 P4 125.599(16) . 3_666
P2 Ag1 P1 79.758(15) . .
C51 P3 Ag1 105.43(6) . .
C51 P3 C45 102.48(11) . .
C33 P3 Ag1 108.22(6) . .
C33 P3 C51 101.15(8) . .
C33 P3 C45 104.19(11) . .
C45 P3 Ag1 131.51(9) . .
C39 P3 Ag1 126.3(2) . .
C39 P3 C51 107.0(2) . .
C39 P3 C33 106.0(2) . .
C54 P4 Ag1 120.99(6) . 3_666
C54 P4 C53 99.50(8) . .
C53 P4 Ag1 105.10(6) . 3_666
C60 P4 Ag1 117.88(6) . 3_666
C60 P4 C54 106.16(9) . .
C60 P4 C53 104.28(9) . .
C1 P1 Ag1 104.26(6) . .
C21 P1 Ag1 111.19(7) . .
C21 P1 C1 104.39(9) . .
C27 P1 Ag1 122.43(6) . .
C27 P1 C1 106.29(9) . .
C27 P1 C21 106.75(10) . .
C2 P2 Ag1 104.39(6) . .
C2 P2 C9 108.1(5) . .
C15 P2 Ag1 114.0(3) . .
C15 P2 C2 108.0(3) . .
C15 P2 C3 99.6(3) . .
C3 P2 Ag1 125.11(7) . .
C3 P2 C2 104.68(9) . .
C3 P2 C9 104.7(6) . .
C9 P2 Ag1 109.0(5) . .
C53 C51 P3 120.02(14) 3_666 .
C52 C51 P3 121.18(14) . .
C52 C51 C53 118.63(16) . 3_666
C55 C54 P4 117.21(14) . .
C55 C54 C59 119.00(18) . .
C59 C54 P4 123.44(15) . .
C51 C53 P4 120.55(13) 3_666 .
C52 C53 P4 120.17(14) . .
C52 C53 C51 119.23(17) . 3_666
C1 C2 P2 117.74(13) . .
C1 C2 B6 62.79(12) . .
C1 C2 B2 112.75(15) . .
C1 C2 B3 111.51(15) . .
B6 C2 P2 111.19(12) . .
B6 C2 B3 61.26(13) . .
B2 C2 P2 122.21(14) . .
B2 C2 B6 115.69(16) . .
B2 C2 B3 64.06(14) . .
B3 C2 P2 116.96(13) . .
C51 C52 C53 122.14(17) . .
C51 C52 H52 118.9 . .
C53 C52 H52 118.9 . .
C34 C33 P3 122.31(16) . .
C38 C33 P3 118.86(15) . .
C38 C33 C34 118.77(18) . .
C47 C46 H46 120.0 . .
C47 C46 C45 120.0 . .
C45 C46 H46 120.0 . .
C46 C47 H47 120.0 . .
C48 C47 C46 120.0 . .
C48 C47 H47 120.0 . .
C47 C48 H48 120.0 . .
C49 C48 C47 120.0 . .
C49 C48 H48 120.0 . .
C48 C49 H49 120.0 . .
C48 C49 C50 120.0 . .
C50 C49 H49 120.0 . .
C49 C50 H50 120.0 . .
C49 C50 C45 120.0 . .
C45 C50 H50 120.0 . .
C46 C45 P3 118.03(16) . .
C50 C45 P3 121.96(16) . .
C50 C45 C46 120.0 . .
C54 C55 H55 119.8 . .
C56 C55 C54 120.5(2) . .
C56 C55 H55 119.8 . .
C2 C1 P1 114.36(13) . .
C2 C1 B5 111.26(15) . .
C2 C1 B6 62.70(12) . .
C2 C1 B8 112.07(15) . .
B5 C1 P1 122.55(13) . .
B5 C1 B6 61.39(12) . .
B6 C1 P1 113.72(12) . .
B8 C1 P1 123.28(14) . .
B8 C1 B5 63.92(13) . .
B8 C1 B6 115.49(16) . .
C60 C61 H61 120.0 . .
C62 C61 H61 120.0 . .
C62 C61 C60 120.1(2) . .
C22 C21 P1 124.01(18) . .
C26 C21 P1 117.56(16) . .
C26 C21 C22 118.3(2) . .
C61 C60 P4 119.09(15) . .
C65 C60 P4 121.54(16) . .
C65 C60 C61 118.77(19) . .
C54 C59 H59 119.9 . .
C58 C59 C54 120.1(2) . .
C58 C59 H59 119.9 . .
C28 C27 P1 117.68(15) . .
C32 C27 P1 123.47(18) . .
C32 C27 C28 118.6(2) . .
C21 C22 H22 119.9 . .
C21 C22 C23 120.2(2) . .
C23 C22 H22 119.9 . .
C33 C34 H34 119.6 . .
C35 C34 C33 120.7(2) . .
C35 C34 H34 119.6 . .
C4 C5 H5 120.2 . .
C6 C5 H5 120.2 . .
C6 C5 C4 119.6(2) . .
C16 C15 P2 125.7(5) . .
C16 C15 C20 118.7(4) . .
C20 C15 P2 115.7(5) . .
C65 C64 H64 119.9 . .
C63 C64 H64 119.9 . .
C63 C64 C65 120.1(2) . .
C55 C56 H56 119.9 . .
C57 C56 C55 120.2(2) . .
C57 C56 H56 119.9 . .
C4 C3 P2 118.67(15) . .
C4 C3 C8 119.42(19) . .
C8 C3 P2 121.92(17) . .
C33 C38 H38 119.7 . .
C33 C38 C37 120.6(2) . .
C37 C38 H38 119.7 . .
C27 C28 H28 119.7 . .
C29 C28 C27 120.6(2) . .
C29 C28 H28 119.7 . .
C61 C62 H62 119.6 . .
C63 C62 C61 120.7(2) . .
C63 C62 H62 119.6 . .
C21 C26 H26 119.5 . .
C21 C26 C25 121.0(2) . .
C25 C26 H26 119.5 . .
C38 C37 H37 120.1 . .
C36 C37 C38 119.8(2) . .
C36 C37 H37 120.1 . .
C5 C4 H4 119.8 . .
C3 C4 C5 120.4(2) . .
C3 C4 H4 119.8 . .
C15 C16 H16 120.5 . .
C15 C16 C17 119.0(4) . .
C17 C16 H16 120.5 . .
C34 C35 H35 120.1 . .
C36 C35 C34 119.9(2) . .
C36 C35 H35 120.1 . .
C5 C6 H6 119.7 . .
C7 C6 C5 120.7(2) . .
C7 C6 H6 119.7 . .
C16 C17 H17 119.4 . .
C18 C17 C16 121.2(4) . .
C18 C17 H17 119.4 . .
C60 C65 H65 119.7 . .
C64 C65 C60 120.5(2) . .
C64 C65 H65 119.7 . .
C64 C63 H63 120.1 . .
C62 C63 C64 119.7(2) . .
C62 C63 H63 120.1 . .
C1 B5 H5A 126.5 . .
C1 B5 B4 104.69(15) . .
C1 B5 B6 59.65(12) . .
C1 B5 B8 55.58(12) . .
C1 B5 B7 102.30(15) . .
B4 B5 H5A 121.2 . .
B4 B5 B6 60.09(13) . .
B4 B5 B8 108.86(16) . .
B6 B5 H5A 121.0 . .
B6 B5 B8 107.03(16) . .
B8 B5 H5A 122.4 . .
B7 B5 H5A 122.3 . .
B7 B5 B4 61.40(13) . .
B7 B5 B6 108.70(16) . .
B7 B5 B8 60.04(13) . .
B5 B4 H4A 121.6 . .
B5 B4 B6 60.32(13) . .
B5 B4 B3 108.46(16) . .
B5 B4 B7 59.28(13) . .
B5 B4 B9 107.42(17) . .
B6 B4 H4A 122.1 . .
B6 B4 B7 107.22(16) . .
B6 B4 B9 106.68(16) . .
B3 B4 H4A 121.8 . .
B3 B4 B6 60.24(13) . .
B3 B4 B7 107.42(17) . .
B3 B4 B9 58.74(13) . .
B7 B4 H4A 122.2 . .
B7 B4 B9 60.24(13) . .
B9 B4 H4A 122.6 . .
C3 C8 H8 120.1 . .
C3 C8 C7 119.7(2) . .
C7 C8 H8 120.1 . .
C37 C36 C35 120.2(2) . .
C37 C36 H36 119.9 . .
C35 C36 H36 119.9 . .
C28 C29 H29 119.7 . .
C30 C29 C28 120.5(2) . .
C30 C29 H29 119.7 . .
C59 C58 H58 119.8 . .
C59 C58 C57 120.3(2) . .
C57 C58 H58 119.8 . .
C26 C25 H25 120.1 . .
C24 C25 C26 119.8(2) . .
C24 C25 H25 120.1 . .
C27 C32 H32 120.0 . .
C27 C32 C31 120.1(2) . .
C31 C32 H32 120.0 . .
C2 B6 C1 54.51(11) . .
C2 B6 B5 102.79(15) . .
C2 B6 B4 103.90(15) . .
C2 B6 H6A 125.8 . .
C2 B6 B3 59.39(12) . .
C1 B6 B5 58.96(12) . .
C1 B6 B4 103.79(15) . .
C1 B6 H6A 125.7 . .
C1 B6 B3 103.39(15) . .
B5 B6 H6A 122.5 . .
B5 B6 B3 107.55(16) . .
B4 B6 B5 59.59(13) . .
B4 B6 H6A 123.3 . .
B4 B6 B3 59.84(13) . .
B3 B6 H6A 122.1 . .
C22 C23 H23 119.8 . .
C24 C23 C22 120.3(2) . .
C24 C23 H23 119.8 . .
C2 B2 B3 61.07(13) . .
C2 B2 B1 107.10(16) . .
C2 B2 B9 105.37(17) . .
C2 B2 H2 119.9(13) . .
B3 B2 B1 108.04(17) . .
B3 B2 H2 120.3(13) . .
B1 B2 H2 123.8(13) . .
B9 B2 B3 58.78(14) . .
B9 B2 B1 58.87(14) . .
B9 B2 H2 126.4(14) . .
C1 B8 B5 60.50(12) . .
C1 B8 B7 105.45(16) . .
C1 B8 B1 106.65(16) . .
C1 B8 H1B 87.5(12) . .
C1 B8 H8A 120.9(13) . .
B5 B8 B1 107.87(17) . .
B5 B8 H1B 127.1(12) . .
B5 B8 H8A 116.5(13) . .
B7 B8 B5 59.23(13) . .
B7 B8 B1 58.85(14) . .
B7 B8 H1B 96.4(12) . .
B7 B8 H8A 122.7(13) . .
B1 B8 H1B 39.1(12) . .
B1 B8 H8A 126.0(13) . .
H1B B8 H8A 116.0(17) . .
C32 C31 H31 119.6 . .
C30 C31 C32 120.8(2) . .
C30 C31 H31 119.6 . .
C56 C57 C58 119.9(2) . .
C56 C57 H57 120.1 . .
C58 C57 H57 120.1 . .
C6 C7 C8 120.1(2) . .
C6 C7 H7 120.0 . .
C8 C7 H7 120.0 . .
C29 C30 H30 120.3 . .
C31 C30 C29 119.5(2) . .
C31 C30 H30 120.3 . .
C2 B3 B4 103.94(15) . .
C2 B3 B6 59.35(12) . .
C2 B3 B2 54.87(12) . .
C2 B3 H3 127.1 . .
C2 B3 B9 101.65(16) . .
B4 B3 B6 59.92(13) . .
B4 B3 B2 108.56(17) . .
B4 B3 H3 121.4 . .
B6 B3 B2 106.33(16) . .
B6 B3 H3 121.2 . .
B2 B3 H3 122.8 . .
B9 B3 B4 61.48(14) . .
B9 B3 B6 108.58(17) . .
B9 B3 B2 60.12(14) . .
B9 B3 H3 122.3 . .
C25 C24 H24 119.8 . .
C23 C24 C25 120.4(2) . .
C23 C24 H24 119.8 . .
C15 C20 H20 119.3 . .
C19 C20 C15 121.4(4) . .
C19 C20 H20 119.3 . .
B5 B7 B4 59.32(12) . .
B5 B7 B8 60.73(13) . .
B5 B7 H7A 120.8 . .
B5 B7 B1 112.10(17) . .
B5 B7 B9 107.18(16) . .
B4 B7 H7A 121.8 . .
B4 B7 B9 59.90(13) . .
B8 B7 B4 107.76(16) . .
B8 B7 H7A 121.4 . .
B8 B7 B1 62.56(14) . .
B8 B7 B9 106.98(17) . .
B1 B7 B4 109.78(17) . .
B1 B7 H7A 119.0 . .
B1 B7 B9 59.26(14) . .
B9 B7 H7A 123.3 . .
B2 B1 B8 101.31(15) . .
B2 B1 H1A 124.9(14) . .
B2 B1 H1B 71.8(16) . .
B8 B1 H1A 126.5(14) . .
B8 B1 H1B 59.0(17) . .
B7 B1 B2 105.67(17) . .
B7 B1 B8 58.59(13) . .
B7 B1 H1A 121.1(14) . .
B7 B1 H1B 115.4(17) . .
B9 B1 B2 58.95(14) . .
B9 B1 B8 105.34(16) . .
B9 B1 B7 61.07(14) . .
B9 B1 H1A 120.2(14) . .
B9 B1 H1B 124.4(16) . .
H1A B1 H1B 108(2) . .
B4 B9 B7 59.86(13) . .
B4 B9 H9 121.7 . .
B2 B9 B4 108.01(16) . .
B2 B9 B7 107.05(17) . .
B2 B9 H9 121.5 . .
B3 B9 B4 59.78(13) . .
B3 B9 B2 61.10(14) . .
B3 B9 B7 107.95(16) . .
B3 B9 B1 112.66(17) . .
B3 B9 H9 120.1 . .
B7 B9 H9 123.0 . .
B1 B9 B4 110.10(17) . .
B1 B9 B2 62.17(14) . .
B1 B9 B7 59.68(14) . .
B1 B9 H9 118.8 . .
C17 C18 H18 120.0 . .
C19 C18 C17 120.0(4) . .
C19 C18 H18 120.0 . .
C20 C19 H19 120.1 . .
C18 C19 C20 119.7(4) . .
C18 C19 H19 120.1 . .
C40 C39 P3 117.2(4) . .
C40 C39 C44 120.0 . .
C44 C39 P3 122.5(4) . .
C39 C40 H40 120.0 . .
C41 C40 C39 120.0 . .
C41 C40 H40 120.0 . .
C40 C41 H41 120.0 . .
C40 C41 C42 120.0 . .
C42 C41 H41 120.0 . .
C41 C42 H42 120.0 . .
C43 C42 C41 120.0 . .
C43 C42 H42 120.0 . .
C42 C43 H43 120.0 . .
C42 C43 C44 120.0 . .
C44 C43 H43 120.0 . .
C39 C44 H44 120.0 . .
C43 C44 C39 120.0 . .
C43 C44 H44 120.0 . .
C11 C10 H10 120.0 . .
C11 C10 C9 120.0 . .
C9 C10 H10 120.0 . .
C10 C11 H11 120.0 . .
C12 C11 C10 120.0 . .
C12 C11 H11 120.0 . .
C11 C12 H12 120.0 . .
C11 C12 C13 120.0 . .
C13 C12 H12 120.0 . .
C12 C13 H13 120.0 . .
C14 C13 C12 120.0 . .
C14 C13 H13 120.0 . .
C13 C14 H14 120.0 . .
C9 C14 C13 120.0 . .
C9 C14 H14 120.0 . .
C10 C9 P2 112.4(8) . .
C14 C9 P2 127.5(8) . .
C14 C9 C10 120.0 . .

loop_
_geom_bond_atom_site_label_1
_geom_bond_atom_site_label_2
_geom_bond_distance
_geom_bond_site_symmetry_2
Ag1 P3 2.4889(5) .
Ag1 P4 2.4981(4) 3_666
Ag1 P1 2.5217(5) .
Ag1 P2 2.4889(5) .
P3 C51 1.8328(18) .
P3 C33 1.8327(19) .
P3 C45 1.844(2) .
P3 C39 1.778(4) .
P4 C54 1.8265(19) .
P4 C53 1.8426(19) .
P4 C60 1.823(2) .
P1 C1 1.8407(19) .
P1 C21 1.833(2) .
P1 C27 1.825(2) .
P2 C2 1.8453(19) .
P2 C15 1.794(7) .
P2 C3 1.824(2) .
P2 C9 1.867(12) .
C51 C53 1.411(3) 3_666
C51 C52 1.391(3) .
C54 C55 1.389(3) .
C54 C59 1.396(3) .
C53 C52 1.392(2) .
C2 C1 1.592(2) .
C2 B6 1.737(3) .
C2 B2 1.624(3) .
C2 B3 1.738(3) .
C52 H52 0.9300 .
C33 C34 1.390(3) .
C33 C38 1.388(3) .
C46 H46 0.9300 .
C46 C47 1.3900 .
C46 C45 1.3900 .
C47 H47 0.9300 .
C47 C48 1.3900 .
C48 H48 0.9300 .
C48 C49 1.3900 .
C49 H49 0.9300 .
C49 C50 1.3900 .
C50 H50 0.9300 .
C50 C45 1.3900 .
C55 H55 0.9300 .
C55 C56 1.386(3) .
C1 B5 1.726(3) .
C1 B6 1.739(3) .
C1 B8 1.636(3) .
C61 H61 0.9300 .
C61 C60 1.395(3) .
C61 C62 1.389(3) .
C21 C22 1.393(3) .
C21 C26 1.388(3) .
C60 C65 1.393(3) .
C59 H59 0.9300 .
C59 C58 1.382(3) .
C27 C28 1.389(3) .
C27 C32 1.389(3) .
C22 H22 0.9300 .
C22 C23 1.395(3) .
C34 H34 0.9300 .
C34 C35 1.385(3) .
C5 H5 0.9300 .
C5 C4 1.391(3) .
C5 C6 1.375(4) .
C15 C16 1.387(5) .
C15 C20 1.397(6) .
C64 H64 0.9300 .
C64 C65 1.393(3) .
C64 C63 1.380(4) .
C56 H56 0.9300 .
C56 C57 1.376(3) .
C3 C4 1.385(3) .
C3 C8 1.392(3) .
C38 H38 0.9300 .
C38 C37 1.391(3) .
C28 H28 0.9300 .
C28 C29 1.382(3) .
C62 H62 0.9300 .
C62 C63 1.379(4) .
C26 H26 0.9300 .
C26 C25 1.389(3) .
C37 H37 0.9300 .
C37 C36 1.379(3) .
C4 H4 0.9300 .
C16 H16 0.9300 .
C16 C17 1.403(6) .
C35 H35 0.9300 .
C35 C36 1.382(3) .
C6 H6 0.9300 .
C6 C7 1.373(4) .
C17 H17 0.9300 .
C17 C18 1.370(7) .
C65 H65 0.9300 .
C63 H63 0.9300 .
B5 H5A 1.1000 .
B5 B4 1.756(3) .
B5 B6 1.769(3) .
B5 B8 1.782(3) .
B5 B7 1.755(3) .
B4 H4A 1.1000 .
B4 B6 1.765(3) .
B4 B3 1.763(3) .
B4 B7 1.792(3) .
B4 B9 1.793(3) .
C8 H8 0.9300 .
C8 C7 1.393(3) .
C36 H36 0.9300 .
C29 H29 0.9300 .
C29 C30 1.378(4) .
C58 H58 0.9300 .
C58 C57 1.385(3) .
C25 H25 0.9300 .
C25 C24 1.373(4) .
C32 H32 0.9300 .
C32 C31 1.393(4) .
B6 H6A 1.1000 .
B6 B3 1.771(3) .
C23 H23 0.9300 .
C23 C24 1.368(4) .
B2 B3 1.786(4) .
B2 B1 1.825(3) .
B2 B9 1.768(3) .
B2 H2 1.04(3) .
B8 B7 1.770(3) .
B8 B1 1.840(3) .
B8 H1B 1.59(3) .
B8 H8A 1.09(2) .
C31 H31 0.9300 .
C31 C30 1.365(4) .
C57 H57 0.9300 .
C7 H7 0.9300 .
C30 H30 0.9300 .
B3 H3 1.1000 .
B3 B9 1.744(3) .
C24 H24 0.9300 .
C20 H20 0.9300 .
C20 C19 1.377(6) .
B7 H7A 1.1000 .
B7 B1 1.775(3) .
B7 B9 1.799(3) .
B1 B9 1.767(4) .
B1 H1A 1.09(3) .
B1 H1B 1.17(3) .
B9 H9 1.1000 .
C18 H18 0.9300 .
C18 C19 1.369(7) .
C19 H19 0.9300 .
C39 C40 1.3900 .
C39 C44 1.3900 .
C40 H40 0.9300 .
C40 C41 1.3900 .
C41 H41 0.9300 .
C41 C42 1.3900 .
C42 H42 0.9300 .
C42 C43 1.3900 .
C43 H43 0.9300 .
C43 C44 1.3900 .
C44 H44 0.9300 .
C10 H10 0.9300 .
C10 C11 1.3900 .
C10 C9 1.3900 .
C11 H11 0.9300 .
C11 C12 1.3900 .
C12 H12 0.9300 .
C12 C13 1.3900 .
C13 H13 0.9300 .
C13 C14 1.3900 .
C14 H14 0.9300 .
C14 C9 1.3900 .

loop_
_geom_torsion_atom_site_label_1
_geom_torsion_atom_site_label_2
_geom_torsion_atom_site_label_3
_geom_torsion_atom_site_label_4
_geom_torsion
_geom_torsion_site_symmetry_1
_geom_torsion_site_symmetry_4
Ag1 P3 C51 C53 21.31(15) . 3_666
Ag1 P3 C51 C52 -163.50(13) . .
Ag1 P3 C33 C34 -125.80(17) . .
Ag1 P3 C33 C38 51.44(17) . .
Ag1 P3 C45 C46 39.49(19) . .
Ag1 P3 C45 C50 -141.83(15) . .
Ag1 P3 C39 C40 71.4(4) . .
Ag1 P3 C39 C44 -102.3(4) . .
Ag1 P4 C54 C55 -19.62(18) 3_666 .
Ag1 P4 C54 C59 167.39(14) 3_666 .
Ag1 P4 C53 C51 16.48(16) 3_666 3_666
Ag1 P4 C53 C52 -166.09(13) 3_666 .
Ag1 P4 C60 C61 -89.44(16) 3_666 .
Ag1 P4 C60 C65 81.59(17) 3_666 .
Ag1 P1 C1 C2 33.41(13) . .
Ag1 P1 C1 B5 -106.16(13) . .
Ag1 P1 C1 B6 -36.04(14) . .
Ag1 P1 C1 B8 175.66(14) . .
Ag1 P1 C21 C22 -158.03(18) . .
Ag1 P1 C21 C26 18.26(18) . .
Ag1 P1 C27 C28 46.03(19) . .
Ag1 P1 C27 C32 -127.61(17) . .
Ag1 P2 C2 C1 -27.33(14) . .
Ag1 P2 C2 B6 42.17(13) . .
Ag1 P2 C2 B2 -175.29(15) . .
Ag1 P2 C2 B3 109.75(13) . .
Ag1 P2 C15 C16 114.3(5) . .
Ag1 P2 C15 C20 -65.5(6) . .
Ag1 P2 C3 C4 -26.8(2) . .
Ag1 P2 C3 C8 153.29(15) . .
Ag1 P2 C9 C10 -54.8(10) . .
Ag1 P2 C9 C14 127.7(6) . .
P3 C51 C52 C53 -174.11(14) . .
P3 C33 C34 C35 178.35(18) . .
P3 C33 C38 C37 -178.08(17) . .
P3 C39 C40 C41 -173.9(5) . .
P3 C39 C44 C43 173.6(5) . .
P4 C54 C55 C56 -172.20(17) . .
P4 C54 C59 C58 172.59(17) . .
P4 C53 C52 C51 -178.62(14) . .
P4 C60 C65 C64 -173.08(17) . .
P1 C1 B5 B4 142.61(14) . .
P1 C1 B5 B6 101.27(15) . .
P1 C1 B5 B8 -114.36(17) . .
P1 C1 B5 B7 -154.09(14) . .
P1 C1 B6 C2 106.28(14) . .
P1 C1 B6 B5 -115.45(14) . .
P1 C1 B6 B4 -156.33(13) . .
P1 C1 B6 B3 141.93(13) . .
P1 C1 B8 B5 113.28(16) . .
P1 C1 B8 B7 153.26(14) . .
P1 C1 B8 B1 -145.26(15) . .
P1 C21 C22 C23 175.2(2) . .
P1 C21 C26 C25 -176.41(18) . .
P1 C27 C28 C29 -176.07(17) . .
P1 C27 C32 C31 174.58(19) . .
P2 C2 C1 P1 -4.37(18) . .
P2 C2 C1 B5 139.72(13) . .
P2 C2 C1 B6 100.89(15) . .
P2 C2 C1 B8 -150.84(14) . .
P2 C2 B6 C1 -111.22(14) . .
P2 C2 B6 B5 -147.00(13) . .
P2 C2 B6 B4 151.59(13) . .
P2 C2 B6 B3 110.00(14) . .
P2 C2 B2 B3 -106.83(17) . .
P2 C2 B2 B1 151.63(15) . .
P2 C2 B2 B9 -146.82(15) . .
P2 C2 B3 B4 -142.23(14) . .
P2 C2 B3 B6 -100.58(15) . .
P2 C2 B3 B2 114.69(16) . .
P2 C2 B3 B9 154.59(13) . .
P2 C15 C16 C17 179.0(6) . .
P2 C15 C20 C19 -179.5(4) . .
P2 C3 C4 C5 -178.34(17) . .
P2 C3 C8 C7 178.40(18) . .
C51 P3 C33 C34 -15.29(19) . .
C51 P3 C33 C38 161.95(16) . .
C51 P3 C45 C46 -84.55(16) . .
C51 P3 C45 C50 94.1(2) . .
C51 P3 C39 C40 -53.3(3) . .
C51 P3 C39 C44 132.9(4) . .
C51 C53 C52 C51 -1.2(3) 3_666 .
C54 P4 C53 C51 -109.38(15) . 3_666
C54 P4 C53 C52 68.05(16) . .
C54 P4 C60 C61 49.99(17) . .
C54 P4 C60 C65 -138.98(16) . .
C54 C55 C56 C57 -0.9(3) . .
C54 C59 C58 C57 -0.7(3) . .
C53 P4 C54 C55 94.50(16) . .
C53 P4 C54 C59 -78.49(18) . .
C53 P4 C60 C61 154.53(16) . .
C53 P4 C60 C65 -34.44(18) . .
C53 C51 C52 C53 1.1(3) 3_666 .
C2 P2 C15 C16 -1.2(5) . .
C2 P2 C15 C20 179.0(5) . .
C2 P2 C3 C4 93.08(17) . .
C2 P2 C3 C8 -86.83(19) . .
C2 P2 C9 C10 -167.7(7) . .
C2 P2 C9 C14 14.8(7) . .
C2 C1 B5 B4 1.94(19) . .
C2 C1 B5 B6 -39.39(14) . .
C2 C1 B5 B8 104.98(17) . .
C2 C1 B5 B7 65.24(18) . .
C2 C1 B6 B5 138.28(15) . .
C2 C1 B6 B4 97.40(16) . .
C2 C1 B6 B3 35.65(14) . .
C2 C1 B8 B5 -103.72(16) . .
C2 C1 B8 B7 -63.7(2) . .
C2 C1 B8 B1 -2.3(2) . .
C2 B6 B3 B4 131.81(16) . .
C2 B6 B3 B2 29.48(14) . .
C2 B6 B3 B9 92.78(18) . .
C2 B2 B3 B4 -94.27(17) . .
C2 B2 B3 B6 -31.17(15) . .
C2 B2 B3 B9 -133.56(17) . .
C2 B2 B1 B8 -3.3(2) . .
C2 B2 B1 B7 57.0(2) . .
C2 B2 B1 B9 97.94(18) . .
C2 B2 B9 B4 2.7(2) . .
C2 B2 B9 B3 41.12(15) . .
C2 B2 B9 B7 -60.4(2) . .
C2 B2 B9 B1 -100.97(17) . .
C2 B3 B9 B4 99.66(16) . .
C2 B3 B9 B2 -37.24(14) . .
C2 B3 B9 B7 62.7(2) . .
C2 B3 B9 B1 -1.2(2) . .
C33 P3 C51 C53 -91.34(15) . 3_666
C33 P3 C51 C52 83.85(16) . .
C33 P3 C45 C46 170.36(15) . .
C33 P3 C45 C50 -11.0(2) . .
C33 P3 C39 C40 -160.6(3) . .
C33 P3 C39 C44 25.6(4) . .
C33 C34 C35 C36 -0.4(4) . .
C33 C38 C37 C36 -0.3(3) . .
C46 C47 C48 C49 0.0 . .
C47 C46 C45 P3 178.7(2) . .
C47 C46 C45 C50 0.0 . .
C47 C48 C49 C50 0.0 . .
C48 C49 C50 C45 0.0 . .
C49 C50 C45 P3 -178.6(2) . .
C49 C50 C45 C46 0.0 . .
C45 P3 C51 C53 161.24(16) . 3_666
C45 P3 C51 C52 -23.57(18) . .
C45 P3 C33 C34 90.8(2) . .
C45 P3 C33 C38 -91.97(19) . .
C45 C46 C47 C48 0.0 . .
C55 C54 C59 C58 -0.3(3) . .
C55 C56 C57 C58 -0.1(4) . .
C1 P1 C21 C22 -46.2(2) . .
C1 P1 C21 C26 130.11(16) . .
C1 P1 C27 C28 -73.29(17) . .
C1 P1 C27 C32 113.08(19) . .
C1 C2 B6 B5 -35.78(13) . .
C1 C2 B6 B4 -97.19(16) . .
C1 C2 B6 B3 -138.79(16) . .
C1 C2 B2 B3 103.78(17) . .
C1 C2 B2 B1 2.2(2) . .
C1 C2 B2 B9 63.8(2) . .
C1 C2 B3 B4 -2.6(2) . .
C1 C2 B3 B6 39.04(15) . .
C1 C2 B3 B2 -105.69(17) . .
C1 C2 B3 B9 -65.79(19) . .
C1 B5 B4 B6 -41.11(14) . .
C1 B5 B4 B3 -3.5(2) . .
C1 B5 B4 B7 96.20(16) . .
C1 B5 B4 B9 58.53(18) . .
C1 B5 B6 C2 33.76(12) . .
C1 B5 B6 B4 132.52(16) . .
C1 B5 B6 B3 95.34(16) . .
C1 B5 B8 B7 -133.88(17) . .
C1 B5 B8 B1 -99.41(17) . .
C1 B5 B7 B4 -100.18(16) . .
C1 B5 B7 B8 37.49(14) . .
C1 B5 B7 B1 0.4(2) . .
C1 B5 B7 B9 -62.72(19) . .
C1 B6 B3 C2 -33.47(13) . .
C1 B6 B3 B4 98.34(16) . .
C1 B6 B3 B2 -4.0(2) . .
C1 B6 B3 B9 59.3(2) . .
C1 B8 B7 B5 -40.61(15) . .
C1 B8 B7 B4 -3.1(2) . .
C1 B8 B7 B1 100.38(17) . .
C1 B8 B7 B9 59.9(2) . .
C1 B8 B1 B2 3.3(2) . .
C1 B8 B1 B7 -98.29(17) . .
C1 B8 B1 B9 -57.3(2) . .
C61 C60 C65 C64 -2.0(3) . .
C61 C62 C63 C64 -0.9(4) . .
C21 P1 C1 C2 -83.35(14) . .
C21 P1 C1 B5 137.08(15) . .
C21 P1 C1 B6 -152.80(14) . .
C21 P1 C1 B8 58.89(18) . .
C21 P1 C27 C28 175.71(16) . .
C21 P1 C27 C32 2.1(2) . .
C21 C22 C23 C24 1.3(4) . .
C21 C26 C25 C24 0.6(4) . .
C60 P4 C54 C55 -157.50(15) . .
C60 P4 C54 C59 29.50(19) . .
C60 P4 C53 C51 141.12(15) . 3_666
C60 P4 C53 C52 -41.45(17) . .
C60 C61 C62 C63 0.5(4) . .
C59 C54 C55 C56 1.1(3) . .
C59 C58 C57 C56 0.9(4) . .
C27 P1 C1 C2 164.01(13) . .
C27 P1 C1 B5 24.43(16) . .
C27 P1 C1 B6 94.56(14) . .
C27 P1 C1 B8 -53.75(18) . .
C27 P1 C21 C22 66.1(2) . .
C27 P1 C21 C26 -117.57(17) . .
C27 C28 C29 C30 1.6(3) . .
C27 C32 C31 C30 0.7(4) . .
C22 C21 C26 C25 0.1(3) . .
C22 C23 C24 C25 -0.5(5) . .
C34 C33 C38 C37 -0.7(3) . .
C34 C35 C36 C37 -0.7(4) . .
C5 C6 C7 C8 1.2(4) . .
C15 P2 C2 C1 94.3(3) . .
C15 P2 C2 B6 163.8(3) . .
C15 P2 C2 B2 -53.7(3) . .
C15 P2 C2 B3 -128.6(3) . .
C15 P2 C3 C4 -155.3(3) . .
C15 P2 C3 C8 24.8(3) . .
C15 C16 C17 C18 0.7(7) . .
C15 C20 C19 C18 0.5(9) . .
C3 P2 C2 C1 -160.26(14) . .
C3 P2 C2 B6 -90.76(14) . .
C3 P2 C2 B2 51.78(18) . .
C3 P2 C2 B3 -23.18(16) . .
C3 P2 C15 C16 -110.2(4) . .
C3 P2 C15 C20 70.0(6) . .
C3 P2 C9 C10 81.2(9) . .
C3 P2 C9 C14 -96.4(6) . .
C3 C8 C7 C6 0.1(4) . .
C38 C33 C34 C35 1.1(3) . .
C38 C37 C36 C35 1.0(4) . .
C28 C27 C32 C31 1.0(3) . .
C28 C29 C30 C31 0.2(4) . .
C62 C61 C60 P4 172.21(17) . .
C62 C61 C60 C65 0.9(3) . .
C26 C21 C22 C23 -1.0(4) . .
C26 C25 C24 C23 -0.4(4) . .
C4 C5 C6 C7 -1.2(4) . .
C4 C3 C8 C7 -1.5(3) . .
C16 C15 C20 C19 0.6(8) . .
C16 C17 C18 C19 0.4(9) . .
C6 C5 C4 C3 -0.2(3) . .
C17 C18 C19 C20 -1.0(9) . .
C65 C64 C63 C62 -0.2(4) . .
C63 C64 C65 C60 1.7(4) . .
B5 C1 B6 C2 -138.28(15) . .
B5 C1 B6 B4 -40.88(14) . .
B5 C1 B6 B3 -102.62(16) . .
B5 C1 B8 B7 39.98(15) . .
B5 C1 B8 B1 101.46(18) . .
B5 B4 B6 C2 96.84(15) . .
B5 B4 B6 C1 40.56(14) . .
B5 B4 B6 B3 138.20(17) . .
B5 B4 B3 C2 3.7(2) . .
B5 B4 B3 B6 -37.62(15) . .
B5 B4 B3 B2 60.9(2) . .
B5 B4 B3 B9 99.59(18) . .
B5 B4 B7 B8 -38.09(16) . .
B5 B4 B7 B1 -104.57(18) . .
B5 B4 B7 B9 -137.80(17) . .
B5 B4 B9 B2 -62.4(2) . .
B5 B4 B9 B3 -101.40(17) . .
B5 B4 B9 B7 37.24(15) . .
B5 B4 B9 B1 3.8(2) . .
B5 B6 B3 C2 -94.74(16) . .
B5 B6 B3 B4 37.07(15) . .
B5 B6 B3 B2 -65.26(19) . .
B5 B6 B3 B9 -2.0(2) . .
B5 B8 B7 B4 37.46(15) . .
B5 B8 B7 B1 140.99(17) . .
B5 B8 B7 B9 100.53(17) . .
B5 B8 B1 B2 66.9(2) . .
B5 B8 B1 B7 -34.63(15) . .
B5 B8 B1 B9 6.3(2) . .
B5 B7 B1 B2 -57.5(2) . .
B5 B7 B1 B8 36.34(16) . .
B5 B7 B1 B9 -97.43(18) . .
B5 B7 B9 B4 -37.20(15) . .
B5 B7 B9 B2 64.1(2) . .
B5 B7 B9 B3 -0.3(2) . .
B5 B7 B9 B1 105.92(18) . .
B4 B5 B6 C2 -98.77(16) . .
B4 B5 B6 C1 -132.52(16) . .
B4 B5 B6 B3 -37.19(16) . .
B4 B5 B8 C1 95.21(17) . .
B4 B5 B8 B7 -38.67(16) . .
B4 B5 B8 B1 -4.2(2) . .
B4 B5 B7 B8 137.67(17) . .
B4 B5 B7 B1 100.59(19) . .
B4 B5 B7 B9 37.46(16) . .
B4 B6 B3 C2 -131.81(16) . .
B4 B6 B3 B2 -102.33(17) . .
B4 B6 B3 B9 -39.03(16) . .
B4 B3 B9 B2 -136.90(17) . .
B4 B3 B9 B7 -36.92(16) . .
B4 B3 B9 B1 -100.83(19) . .
B4 B7 B1 B2 6.4(2) . .
B4 B7 B1 B8 100.29(18) . .
B4 B7 B1 B9 -33.48(16) . .
B4 B7 B9 B2 101.29(17) . .
B4 B7 B9 B3 36.89(16) . .
B4 B7 B9 B1 143.13(17) . .
C8 C3 C4 C5 1.6(3) . .
C32 C27 C28 C29 -2.1(3) . .
C32 C31 C30 C29 -1.3(4) . .
B6 C2 C1 P1 -105.26(14) . .
B6 C2 C1 B5 38.83(14) . .
B6 C2 C1 B8 108.26(17) . .
B6 C2 B2 B3 34.18(16) . .
B6 C2 B2 B1 -67.4(2) . .
B6 C2 B2 B9 -5.8(2) . .
B6 C2 B3 B4 -41.64(15) . .
B6 C2 B3 B2 -144.73(17) . .
B6 C2 B3 B9 -104.83(17) . .
B6 C1 B5 B4 41.33(14) . .
B6 C1 B5 B8 144.36(16) . .
B6 C1 B5 B7 104.63(16) . .
B6 C1 B8 B5 -34.52(16) . .
B6 C1 B8 B7 5.5(2) . .
B6 C1 B8 B1 66.9(2) . .
B6 B5 B4 B3 37.59(15) . .
B6 B5 B4 B7 137.31(17) . .
B6 B5 B4 B9 99.64(17) . .
B6 B5 B8 C1 31.72(14) . .
B6 B5 B8 B7 -102.15(17) . .
B6 B5 B8 B1 -67.68(19) . .
B6 B5 B7 B4 -38.36(15) . .
B6 B5 B7 B8 99.31(17) . .
B6 B5 B7 B1 62.2(2) . .
B6 B5 B7 B9 -0.9(2) . .
B6 B4 B3 C2 41.35(14) . .
B6 B4 B3 B2 98.53(17) . .
B6 B4 B3 B9 137.21(17) . .
B6 B4 B7 B5 38.08(15) . .
B6 B4 B7 B8 0.0(2) . .
B6 B4 B7 B1 -66.5(2) . .
B6 B4 B7 B9 -99.72(18) . .
B6 B4 B9 B2 1.0(2) . .
B6 B4 B9 B3 -38.00(15) . .
B6 B4 B9 B7 100.64(17) . .
B6 B4 B9 B1 67.2(2) . .
B6 B3 B9 B4 38.33(16) . .
B6 B3 B9 B2 -98.57(18) . .
B6 B3 B9 B7 1.4(2) . .
B6 B3 B9 B1 -62.5(2) . .
B2 C2 C1 P1 146.51(15) . .
B2 C2 C1 B5 -69.4(2) . .
B2 C2 C1 B6 -108.23(18) . .
B2 C2 C1 B8 0.0(2) . .
B2 C2 B6 C1 103.60(18) . .
B2 C2 B6 B5 67.82(19) . .
B2 C2 B6 B4 6.4(2) . .
B2 C2 B6 B3 -35.18(17) . .
B2 C2 B3 B4 103.09(17) . .
B2 C2 B3 B6 144.73(17) . .
B2 C2 B3 B9 39.90(15) . .
B2 B3 B9 B4 136.90(17) . .
B2 B3 B9 B7 99.98(19) . .
B2 B3 B9 B1 36.07(17) . .
B2 B1 B9 B4 -100.31(18) . .
B2 B1 B9 B3 -35.65(16) . .
B2 B1 B9 B7 -133.86(16) . .
B8 C1 B5 B4 -103.03(17) . .
B8 C1 B5 B6 -144.36(16) . .
B8 C1 B5 B7 -39.73(15) . .
B8 C1 B6 C2 -102.84(17) . .
B8 C1 B6 B5 35.43(16) . .
B8 C1 B6 B4 -5.4(2) . .
B8 C1 B6 B3 -67.2(2) . .
B8 B5 B4 B6 -99.24(17) . .
B8 B5 B4 B3 -61.7(2) . .
B8 B5 B4 B7 38.07(16) . .
B8 B5 B4 B9 0.4(2) . .
B8 B5 B6 C2 3.58(19) . .
B8 B5 B6 C1 -30.18(14) . .
B8 B5 B6 B4 102.35(17) . .
B8 B5 B6 B3 65.16(19) . .
B8 B5 B7 B4 -137.67(17) . .
B8 B5 B7 B1 -37.08(17) . .
B8 B5 B7 B9 -100.21(18) . .
B8 B7 B1 B2 -93.86(17) . .
B8 B7 B1 B9 -133.77(16) . .
B8 B7 B9 B4 -101.05(17) . .
B8 B7 B9 B2 0.2(2) . .
B8 B7 B9 B3 -64.2(2) . .
B8 B7 B9 B1 42.08(15) . .
B8 B1 B9 B4 -6.2(2) . .
B8 B1 B9 B2 94.14(17) . .
B8 B1 B9 B3 58.5(2) . .
B8 B1 B9 B7 -39.72(15) . .
B3 C2 C1 P1 -143.65(13) . .
B3 C2 C1 B5 0.4(2) . .
B3 C2 C1 B6 -38.39(15) . .
B3 C2 C1 B8 69.9(2) . .
B3 C2 B6 C1 138.79(16) . .
B3 C2 B6 B5 103.00(16) . .
B3 C2 B6 B4 41.60(14) . .
B3 C2 B2 B1 -101.55(18) . .
B3 C2 B2 B9 -39.99(16) . .
B3 B4 B6 C2 -41.36(14) . .
B3 B4 B6 C1 -97.65(16) . .
B3 B4 B6 B5 -138.20(17) . .
B3 B4 B7 B5 101.51(17) . .
B3 B4 B7 B8 63.4(2) . .
B3 B4 B7 B1 -3.1(2) . .
B3 B4 B7 B9 -36.30(15) . .
B3 B4 B9 B2 38.98(16) . .
B3 B4 B9 B7 138.64(17) . .
B3 B4 B9 B1 105.17(19) . .
B3 B2 B1 B8 -67.67(19) . .
B3 B2 B1 B7 -7.4(2) . .
B3 B2 B1 B9 33.55(15) . .
B3 B2 B9 B4 -38.38(16) . .
B3 B2 B9 B7 -101.48(17) . .
B3 B2 B9 B1 -142.09(17) . .
C20 C15 C16 C17 -1.2(6) . .
B7 B5 B4 B6 -137.31(17) . .
B7 B5 B4 B3 -99.72(18) . .
B7 B5 B4 B9 -37.67(15) . .
B7 B5 B6 C2 -59.82(19) . .
B7 B5 B6 C1 -93.58(16) . .
B7 B5 B6 B4 38.94(16) . .
B7 B5 B6 B3 1.8(2) . .
B7 B5 B8 C1 133.88(17) . .
B7 B5 B8 B1 34.47(15) . .
B7 B4 B6 C2 59.23(19) . .
B7 B4 B6 C1 2.9(2) . .
B7 B4 B6 B5 -37.61(15) . .
B7 B4 B6 B3 100.59(18) . .
B7 B4 B3 C2 -58.90(19) . .
B7 B4 B3 B6 -100.25(17) . .
B7 B4 B3 B2 -1.7(2) . .
B7 B4 B3 B9 36.96(16) . .
B7 B4 B9 B2 -99.66(19) . .
B7 B4 B9 B3 -138.64(17) . .
B7 B4 B9 B1 -33.47(16) . .
B7 B8 B1 B2 101.57(18) . .
B7 B8 B1 B9 40.95(16) . .
B7 B1 B9 B4 33.55(16) . .
B7 B1 B9 B2 133.86(16) . .
B7 B1 B9 B3 98.21(19) . .
B1 B2 B3 C2 99.98(17) . .
B1 B2 B3 B4 5.7(2) . .
B1 B2 B3 B6 68.8(2) . .
B1 B2 B3 B9 -33.58(16) . .
B1 B2 B9 B4 103.71(18) . .
B1 B2 B9 B3 142.09(17) . .
B1 B2 B9 B7 40.62(15) . .
B1 B8 B7 B5 -140.99(17) . .
B1 B8 B7 B4 -103.53(18) . .
B1 B8 B7 B9 -40.46(15) . .
B1 B7 B9 B4 -143.13(17) . .
B1 B7 B9 B2 -41.83(16) . .
B1 B7 B9 B3 -106.24(19) . .
B9 B4 B6 C2 -4.0(2) . .
B9 B4 B6 C1 -60.33(19) . .
B9 B4 B6 B5 -100.89(17) . .
B9 B4 B6 B3 37.31(16) . .
B9 B4 B3 C2 -95.86(17) . .
B9 B4 B3 B6 -137.21(17) . .
B9 B4 B3 B2 -38.68(16) . .
B9 B4 B7 B5 137.80(17) . .
B9 B4 B7 B8 99.72(18) . .
B9 B4 B7 B1 33.23(16) . .
B9 B2 B3 C2 133.56(17) . .
B9 B2 B3 B4 39.30(15) . .
B9 B2 B3 B6 102.39(18) . .
B9 B2 B1 B8 -101.22(17) . .
B9 B2 B1 B7 -40.95(16) . .
B9 B7 B1 B2 39.91(15) . .
B9 B7 B1 B8 133.77(16) . .
C39 P3 C51 C53 157.9(3) . 3_666
C39 P3 C51 C52 -26.9(3) . .
C39 P3 C33 C34 96.2(3) . .
C39 P3 C33 C38 -86.6(3) . .
C39 C40 C41 C42 0.0 . .
C40 C39 C44 C43 0.0 . .
C40 C41 C42 C43 0.0 . .
C41 C42 C43 C44 0.0 . .
C42 C43 C44 C39 0.0 . .
C44 C39 C40 C41 0.0 . .
C10 C11 C12 C13 0.0 . .
C11 C10 C9 P2 -177.8(10) . .
C11 C10 C9 C14 0.0 . .
C11 C12 C13 C14 0.0 . .
C12 C13 C14 C9 0.0 . .
C13 C14 C9 P2 177.4(12) . .
C13 C14 C9 C10 0.0 . .
C9 P2 C2 C1 88.6(6) . .
C9 P2 C2 B6 158.1(6) . .
C9 P2 C2 B2 -59.4(6) . .
C9 P2 C2 B3 -134.3(6) . .
C9 P2 C3 C4 -153.3(5) . .
C9 P2 C3 C8 26.8(5) . .
C9 C10 C11 C12 0.0 . .

loop_
_exptl_oxdiff_crystal_face_indexfrac_h
_exptl_oxdiff_crystal_face_indexfrac_k
_exptl_oxdiff_crystal_face_indexfrac_l
_exptl_oxdiff_crystal_face_x
_exptl_oxdiff_crystal_face_y
_exptl_oxdiff_crystal_face_z
-0.0000 16.9998 -0.0000 0.2445 0.9375 0.2250
1.0000 -16.9998 0.0000 -0.2363 -0.9126 -0.3378
-7.0000 -2.9996 5.0000 0.3926 -0.4619 0.7219
0.0000 -9.9995 8.0000 0.6460 -0.7469 -0.1770
0.0000 7.0003 9.0000 0.9892 0.1662 0.0424
-5.0000 8.0003 7.0000 0.7648 0.1457 0.6307
-0.0000 -7.0003 -9.0000 -0.9892 -0.1662 -0.0424
7.0000 2.9996 -6.0000 -0.4913 0.4863 -0.7163
8.0000 -2.0003 -5.0000 -0.4562 0.2110 -0.9008

loop_
_smtbx_masks_void_nr
_smtbx_masks_void_average_x
_smtbx_masks_void_average_y
_smtbx_masks_void_average_z
_smtbx_masks_void_volume
_smtbx_masks_void_count_electrons
_smtbx_masks_void_content
1 -0.141 0.205 -0.082 149.9 41.6 CH2Cl2
2 0.141 0.795 0.082 149.9 40.2 CH2Cl2
3 0.359 0.295 0.418 149.9 42.0 CH2Cl2
4 0.641 0.705 0.582 149.9 39.8 CH2Cl2
